data_4125620
loop_
_publ_author_name
'Roy, Souvik'
'Sharma, Bhaskar'
'P\'ecaut, Jacques'
'Simon, Philippe'
'Fontecave, Marc'
'Tran, Phong D.'
'Derat, Etienne'
'Artero, Vincent'

_publ_section_title
;
 Molecular Cobalt Complexes with Pendant Amines for Selective
 Electrocatalytic Reduction of Carbon Dioxide to Formic Acid.
;
_journal_issue 10
_journal_name_full 'Journal of the American Chemical Society'
_journal_page_first 3685
_journal_page_last 3696
_journal_paper_doi 10.1021/jacs.6b11474
_journal_volume 139
_journal_year 2017
_chemical_formula_moiety 'C34 H33 Co F3 N2 O3 P2 S, 0.39(C1 H2 Cl2), C F3 O3 S'
_chemical_formula_sum 'C35.38 H33.77 Cl0.77 Co F6 N2 O6 P2 S2'
_chemical_formula_weight 909.32
_chemical_name_systematic
;
 ? 
;
_space_group_crystal_system triclinic
_space_group_IT_number 2
_space_group_name_Hall '-P 1'
_space_group_name_H-M_alt 'P -1'
_symmetry_space_group_name_Hall '-P 1'
_symmetry_space_group_name_H-M 'P -1'
_atom_sites_solution_hydrogens geom
_audit_creation_date 2016-03-30
_audit_creation_method
;
Olex2 1.2
(compiled 2015.09.30 svn.r3233 for OlexSys, GUI svn.r5103)
;
_cell_angle_alpha 100.465(2)
_cell_angle_beta 94.427(2)
_cell_angle_gamma 94.263(2)
_cell_formula_units_Z 2
_cell_length_a 9.1042(3)
_cell_length_b 10.6408(3)
_cell_length_c 20.6460(6)
_cell_measurement_reflns_used 5813
_cell_measurement_temperature 150(2)
_cell_measurement_theta_max 28.9386
_cell_measurement_theta_min 3.3879
_cell_volume 1952.98(10)
_computing_cell_refinement
;
CrysAlisPro, Oxford Diffraction Ltd.,
Version 1.171.33.66 (release 28-04-2010 CrysAlis171 .NET)
(compiled Apr 28 2010,14:27:37)
;
_computing_data_collection
;
CrysAlisPro, Oxford Diffraction Ltd.,
Version 1.171.33.66 (release 28-04-2010 CrysAlis171 .NET)
(compiled Apr 28 2010,14:27:37)
;
_computing_data_reduction
;
CrysAlisPro, Oxford Diffraction Ltd.,
Version 1.171.33.66 (release 28-04-2010 CrysAlis171 .NET)
(compiled Apr 28 2010,14:27:37)
;
_computing_molecular_graphics 'Olex2 (Dolomanov et al., 2009)'
_computing_publication_material 'Olex2 (Dolomanov et al., 2009)'
_computing_structure_refinement 'ShelXL (Sheldrick, 2015)'
_computing_structure_solution 'ShelXS (Sheldrick, 2008)'
_diffrn_ambient_temperature 150.15
_diffrn_detector_area_resol_mean 15.9653
_diffrn_measured_fraction_theta_full 0.990
_diffrn_measured_fraction_theta_max 0.989
_diffrn_measurement_details
;
#__ type_ start__ end____ width___ exp.time_
  1 omega  -11.00   81.00   1.0000    4.0000
omega____ theta____ kappa____ phi______ frames
    -       17.0769   77.0000  -60.0000 92

#__ type_ start__ end____ width___ exp.time_
  2 omega  -49.00   46.00   1.0000    4.0000
omega____ theta____ kappa____ phi______ frames
    -       17.0769  -77.0000 -180.0000 95

#__ type_ start__ end____ width___ exp.time_
  3 omega   34.00   88.00   1.0000    4.0000
omega____ theta____ kappa____ phi______ frames
    -       17.0769   37.0000  120.0000 54

#__ type_ start__ end____ width___ exp.time_
  4 omega  -45.00   46.00   1.0000    4.0000
omega____ theta____ kappa____ phi______ frames
    -      -18.8738   77.0000   30.0000 91
;
_diffrn_measurement_device_type 'Xcalibur, Sapphire3'
_diffrn_measurement_method '\w scans'
_diffrn_orient_matrix_UB_11 -0.0071153000
_diffrn_orient_matrix_UB_12 0.0043810000
_diffrn_orient_matrix_UB_13 0.0342900000
_diffrn_orient_matrix_UB_21 0.0410351000
_diffrn_orient_matrix_UB_22 0.0609754000
_diffrn_orient_matrix_UB_23 0.0065981000
_diffrn_orient_matrix_UB_31 -0.0664956000
_diffrn_orient_matrix_UB_32 0.0299223000
_diffrn_orient_matrix_UB_33 -0.0034263000
_diffrn_radiation_monochromator graphite
_diffrn_radiation_type MoK\a
_diffrn_radiation_wavelength 0.71073
_diffrn_reflns_av_R_equivalents 0.0238
_diffrn_reflns_av_unetI/netI 0.0721
_diffrn_reflns_Laue_measured_fraction_full 0.990
_diffrn_reflns_Laue_measured_fraction_max 0.989
_diffrn_reflns_limit_h_max 11
_diffrn_reflns_limit_h_min -10
_diffrn_reflns_limit_k_max 12
_diffrn_reflns_limit_k_min -13
_diffrn_reflns_limit_l_max 24
_diffrn_reflns_limit_l_min -25
_diffrn_reflns_number 12773
_diffrn_reflns_point_group_measured_fraction_full 0.990
_diffrn_reflns_point_group_measured_fraction_max 0.989
_diffrn_reflns_theta_full 26.200
_diffrn_reflns_theta_max 26.372
_diffrn_reflns_theta_min 3.395
_diffrn_source 'Enhance (Mo) X-ray Source'
_exptl_absorpt_coefficient_mu 0.757
_exptl_absorpt_correction_T_max 1.00000
_exptl_absorpt_correction_T_min 0.96462
_exptl_absorpt_correction_type multi-scan
_exptl_absorpt_process_details
;
CrysAlisPro, Oxford Diffraction Ltd.,
Version 1.171.33.66 (release 28-04-2010 CrysAlis171 .NET)
(compiled Apr 28 2010,14:27:37)
Empirical absorption correction using spherical harmonics,
 implemented in SCALE3 ABSPACK scaling algorithm.
;
_exptl_crystal_colour 'dark red'
_exptl_crystal_density_diffrn 1.546
_exptl_crystal_density_method 'not measured'
_exptl_crystal_description bloc
_exptl_crystal_F_000 928
_exptl_crystal_size_max 0.539
_exptl_crystal_size_mid 0.381
_exptl_crystal_size_min 0.197
_refine_diff_density_max 1.002
_refine_diff_density_min -0.718
_refine_diff_density_rms 0.072
_refine_ls_extinction_method none
_refine_ls_goodness_of_fit_ref 0.949
_refine_ls_hydrogen_treatment constr
_refine_ls_matrix_type full
_refine_ls_number_parameters 570
_refine_ls_number_reflns 7900
_refine_ls_number_restraints 156
_refine_ls_restrained_S_all 0.950
_refine_ls_R_factor_all 0.0720
_refine_ls_R_factor_gt 0.0459
_refine_ls_shift/su_max 0.001
_refine_ls_shift/su_mean 0.000
_refine_ls_structure_factor_coef Fsqd
_refine_ls_weighting_details 'w=1/[\s^2^(Fo^2^)+(0.0626P)^2^] where P=(Fo^2^+2Fc^2^)/3'
_refine_ls_weighting_scheme calc
_refine_ls_wR_factor_gt 0.1096
_refine_ls_wR_factor_ref 0.1162
_reflns_Friedel_coverage 0.000
_reflns_number_gt 5308
_reflns_number_total 7900
_reflns_threshold_expression 'I > 2\s(I)'
_cod_data_source_file ja6b11474_si_005.cif
_cod_data_source_block p281
_cod_depositor_comments 'Adding full bibliography for 4125618--4125621.cif.'
_cod_original_cell_volume 1952.99(10)
_cod_database_code 4125620
_chemical_oxdiff_formula 'Co I N2 C35 H35 P2 S2 O6 F6'
_shelx_space_group_comment
;
The symmetry employed for this shelxl refinement is uniquely defined
by the following loop, which should always be used as a source of
symmetry information in preference to the above space-group names.
They are only intended as comments.
;
_shelx_estimated_absorpt_t_max 0.865
_shelx_estimated_absorpt_t_min 0.686
_reflns_odcompleteness_completeness 98.86
_reflns_odcompleteness_iscentric 1
_reflns_odcompleteness_theta 26.32
_olex2_refinement_description
;
1. Fixed Uiso
 At 1.2 times of:
  All C(H) groups, All C(H,H) groups
2. Uiso/Uaniso restraints and constraints
C20B \\sim C20 \\sim C19 \\sim C19B \\sim C18B \\sim C18 \\sim C17 \\sim C17B
\\sim C22 \\sim C22B \\sim C21 \\sim C21B: within 1.7A with sigma of 0.01 and
sigma for terminal atoms of 0.02
3. Others
 Sof(C18B)=Sof(H18B)=Sof(C19B)=Sof(H19B)=Sof(C20B)=Sof(H20B)=Sof(C21B)=
 Sof(H21B)=Sof(C17B)=Sof(C22B)=Sof(H22B)=1-FVAR(1)
 Sof(C17)=Sof(C18)=Sof(H18)=Sof(C19)=Sof(H19)=Sof(C20)=Sof(H20)=Sof(C21)=
 Sof(H21)=Sof(C22)=Sof(H22)=FVAR(1)
 Sof(Cl1)=Sof(Cl2)=Sof(C41)=Sof(H41A)=Sof(H41B)=FVAR(2)
4.a Secondary CH2 refined with riding coordinates:
 C7(H7A,H7B), C8(H8A,H8B), C15(H15A,H15B), C16(H16A,H16B), C41(H41A,H41B)
4.b Aromatic/amide H refined with riding coordinates:
 C2(H2), C3(H3), C4(H4), C5(H5), C6(H6), C10(H10), C11(H11), C12(H12),
 C13(H13), C14(H14), C18(H18), C19(H19), C20(H20), C21(H21), C22(H22),
 C18B(H18B), C19B(H19B), C20B(H20B), C21B(H21B), C22B(H22B), C24(H24), C25(H25),
  C26(H26), C27(H27), C28(H28), C31(H31), C32(H32), C33(H33), C34(H34), C35(H35)
;
_shelx_shelxl_version_number 2014/7
_olex2_submission_special_instructions 'No special instructions were received'

loop_
_space_group_symop_operation_xyz
'x, y, z'
'-x, -y, -z'

loop_
_atom_site_label
_atom_site_type_symbol
_atom_site_fract_x
_atom_site_fract_y
_atom_site_fract_z
_atom_site_U_iso_or_equiv
_atom_site_adp_type
_atom_site_occupancy
_atom_site_site_symmetry_order
_atom_site_calc_flag
_atom_site_refinement_flags_posn
_atom_site_refinement_flags_adp
_atom_site_refinement_flags_occupancy
_atom_site_disorder_assembly
_atom_site_disorder_group
Co1 Co 0.78413(5) 0.49904(3) 0.21768(2) 0.02174(12) Uani 1 1 d . . . . .
P1 P 0.58111(9) 0.54981(7) 0.26286(4) 0.02194(19) Uani 1 1 d . . . . .
P2 P 0.69156(9) 0.30376(7) 0.21982(4) 0.02124(18) Uani 1 1 d . . . . .
N1 N 0.4450(3) 0.3750(2) 0.15500(12) 0.0223(6) Uani 1 1 d . . . . .
N2 N 0.5410(3) 0.3489(2) 0.33006(13) 0.0322(7) Uani 1 1 d . . . . .
C1 C 0.5547(4) 0.7164(3) 0.29295(15) 0.0301(8) Uani 1 1 d . . . . .
C2 C 0.4129(5) 0.7528(3) 0.30036(19) 0.0492(11) Uani 1 1 d . . . . .
H2 H 0.3300 0.6920 0.2856 0.059 Uiso 1 1 calc R . . . .
C3 C 0.3916(6) 0.8764(3) 0.3290(2) 0.0738(16) Uani 1 1 d . . . . .
H3 H 0.2942 0.9014 0.3328 0.089 Uiso 1 1 calc R . . . .
C4 C 0.5105(7) 0.9631(4) 0.3519(2) 0.0782(18) Uani 1 1 d . . . . .
H4 H 0.4957 1.0476 0.3732 0.094 Uiso 1 1 calc R . . . .
C5 C 0.6493(7) 0.9292(4) 0.3444(2) 0.0719(15) Uani 1 1 d . . . . .
H5 H 0.7308 0.9915 0.3594 0.086 Uiso 1 1 calc R . . . .
C6 C 0.6760(5) 0.8046(3) 0.31495(18) 0.0471(10) Uani 1 1 d . . . . .
H6 H 0.7739 0.7813 0.3103 0.057 Uiso 1 1 calc R . . . .
C7 C 0.4140(3) 0.4758(3) 0.20981(15) 0.0252(7) Uani 1 1 d . . . . .
H7A H 0.3444 0.4383 0.2372 0.030 Uiso 1 1 calc R . . . .
H7B H 0.3650 0.5433 0.1914 0.030 Uiso 1 1 calc R . . . .
C8 C 0.5068(3) 0.2638(3) 0.17467(16) 0.0259(7) Uani 1 1 d . . . . .
H8A H 0.5134 0.1979 0.1347 0.031 Uiso 1 1 calc R . . . .
H8B H 0.4394 0.2266 0.2031 0.031 Uiso 1 1 calc R . . . .
C9 C 0.3241(3) 0.3458(3) 0.10407(15) 0.0224(7) Uani 1 1 d . . . . .
C10 C 0.2824(3) 0.4425(3) 0.07110(15) 0.0260(7) Uani 1 1 d . . . . .
H10 H 0.3352 0.5250 0.0823 0.031 Uiso 1 1 calc R . . . .
C11 C 0.1666(4) 0.4208(3) 0.02292(16) 0.0324(8) Uani 1 1 d . . . . .
H11 H 0.1388 0.4888 0.0018 0.039 Uiso 1 1 calc R . . . .
C12 C 0.0898(4) 0.3012(3) 0.00459(16) 0.0348(8) Uani 1 1 d . . . . .
H12 H 0.0102 0.2858 -0.0293 0.042 Uiso 1 1 calc R . . . .
C13 C 0.1315(4) 0.2038(3) 0.03681(18) 0.0400(9) Uani 1 1 d . . . . .
H13 H 0.0796 0.1209 0.0248 0.048 Uiso 1 1 calc R . . . .
C14 C 0.2464(4) 0.2253(3) 0.08576(16) 0.0319(8) Uani 1 1 d . . . . .
H14 H 0.2730 0.1574 0.1073 0.038 Uiso 1 1 calc R . . . .
C15 C 0.5644(4) 0.4892(3) 0.34033(15) 0.0275(7) Uani 1 1 d . . . . .
H15A H 0.6555 0.5185 0.3703 0.033 Uiso 1 1 calc R . . . .
H15B H 0.4805 0.5265 0.3623 0.033 Uiso 1 1 calc R . . . .
C16 C 0.6632(4) 0.2811(3) 0.30398(15) 0.0295(8) Uani 1 1 d . . . . .
H16A H 0.6429 0.1883 0.3039 0.035 Uiso 1 1 calc R . . . .
H16B H 0.7549 0.3124 0.3333 0.035 Uiso 1 1 calc R . . . .
C17 C 0.4640(19) 0.306(2) 0.3849(12) 0.038(3) Uani 0.410(6) 1 d . U P A 1
C18 C 0.5449(14) 0.3203(10) 0.4422(6) 0.044(2) Uani 0.410(6) 1 d . U P A 1
H18 H 0.6410 0.3645 0.4484 0.053 Uiso 0.410(6) 1 calc R . P A 1
C19 C 0.4841(18) 0.2677(13) 0.4951(6) 0.053(2) Uani 0.410(6) 1 d . U P A 1
H19 H 0.5409 0.2739 0.5363 0.064 Uiso 0.410(6) 1 calc R . P A 1
C20 C 0.3470(16) 0.2102(14) 0.4852(7) 0.055(2) Uani 0.410(6) 1 d . U P A 1
H20 H 0.3057 0.1784 0.5206 0.066 Uiso 0.410(6) 1 calc R . P A 1
C21 C 0.2641(13) 0.1956(11) 0.4262(6) 0.057(2) Uani 0.410(6) 1 d . U P A 1
H21 H 0.1672 0.1531 0.4206 0.069 Uiso 0.410(6) 1 calc R . P A 1
C22 C 0.3222(13) 0.2434(11) 0.3734(6) 0.051(2) Uani 0.410(6) 1 d . U P A 1
H22 H 0.2668 0.2336 0.3316 0.062 Uiso 0.410(6) 1 calc R . P A 1
C18B C 0.6065(10) 0.2749(7) 0.4379(3) 0.0418(17) Uani 0.590(6) 1 d . U P A 2
H18B H 0.7087 0.2774 0.4312 0.050 Uiso 0.590(6) 1 calc R . P A 2
C19B C 0.5597(10) 0.2374(8) 0.4944(4) 0.0481(18) Uani 0.590(6) 1 d . U P A 2
H19B H 0.6288 0.2125 0.5255 0.058 Uiso 0.590(6) 1 calc R . P A 2
C20B C 0.4125(11) 0.2367(8) 0.5050(4) 0.0458(19) Uani 0.590(6) 1 d . U P A 2
H20B H 0.3788 0.2095 0.5431 0.055 Uiso 0.590(6) 1 calc R . P A 2
C21B C 0.3147(9) 0.2754(8) 0.4604(4) 0.0542(17) Uani 0.590(6) 1 d . U P A 2
H21B H 0.2134 0.2776 0.4683 0.065 Uiso 0.590(6) 1 calc R . P A 2
C17B C 0.5079(11) 0.3088(13) 0.3909(8) 0.030(2) Uani 0.590(6) 1 d . U P A 2
C22B C 0.3633(9) 0.3113(7) 0.4040(4) 0.0450(16) Uani 0.590(6) 1 d . U P A 2
H22B H 0.2943 0.3383 0.3736 0.054 Uiso 0.590(6) 1 calc R . P A 2
C23 C 0.8060(3) 0.1751(3) 0.19290(15) 0.0237(7) Uani 1 1 d . . . . .
C24 C 0.7482(4) 0.0619(3) 0.15243(16) 0.0308(8) Uani 1 1 d . . . . .
H24 H 0.6464 0.0503 0.1365 0.037 Uiso 1 1 calc R . . . .
C25 C 0.8399(4) -0.0357(3) 0.13501(18) 0.0411(9) Uani 1 1 d . . . . .
H25 H 0.8013 -0.1132 0.1064 0.049 Uiso 1 1 calc R . . . .
C26 C 0.9861(4) -0.0195(3) 0.1592(2) 0.0459(10) Uani 1 1 d . . . . .
H26 H 1.0480 -0.0866 0.1476 0.055 Uiso 1 1 calc R . . . .
C27 C 1.0429(4) 0.0911(3) 0.1996(2) 0.0492(10) Uani 1 1 d . . . . .
H27 H 1.1442 0.1008 0.2162 0.059 Uiso 1 1 calc R . . . .
C28 C 0.9540(4) 0.1914(3) 0.21707(18) 0.0392(9) Uani 1 1 d . . . . .
H28 H 0.9943 0.2693 0.2450 0.047 Uiso 1 1 calc R . . . .
C31 C 0.9599(5) 0.5011(4) 0.1594(2) 0.0522(11) Uani 1 1 d . . . . .
H31 H 1.0494 0.4632 0.1669 0.063 Uiso 1 1 calc R . . . .
C32 C 0.9331(5) 0.6280(4) 0.18405(18) 0.0477(10) Uani 1 1 d . . . . .
H32 H 1.0019 0.6912 0.2110 0.057 Uiso 1 1 calc R . . . .
C33 C 0.7915(5) 0.6458(3) 0.16288(18) 0.0425(10) Uani 1 1 d . . . . .
H33 H 0.7454 0.7235 0.1722 0.051 Uiso 1 1 calc R . . . .
C34 C 0.7264(4) 0.5303(4) 0.12517(18) 0.0471(10) Uani 1 1 d . . . . .
H34 H 0.6277 0.5145 0.1051 0.056 Uiso 1 1 calc R . . . .
C35 C 0.8338(5) 0.4410(3) 0.12227(17) 0.0507(11) Uani 1 1 d . . . . .
H35 H 0.8212 0.3548 0.0989 0.061 Uiso 1 1 calc R . . . .
Cl1 Cl 1.0226(4) 0.0585(4) 0.3647(2) 0.1004(17) Uani 0.386(4) 1 d . . P B -1
Cl2 Cl 0.9718(5) 0.0673(4) 0.5026(2) 0.116(2) Uani 0.386(4) 1 d . . P B -1
C41 C 1.0589(19) -0.0058(11) 0.4332(7) 0.098(5) Uani 0.386(4) 1 d . . P B -1
H41A H 1.1671 0.0028 0.4448 0.118 Uiso 0.386(4) 1 calc R . P B -1
H41B H 1.0255 -0.0985 0.4227 0.118 Uiso 0.386(4) 1 calc R . P B -1
S1 S 1.03606(11) 0.56684(9) 0.33388(5) 0.0428(2) Uani 1 1 d . . . . .
F1S1 F 1.1592(3) 0.5740(3) 0.45124(13) 0.1019(10) Uani 1 1 d . . . . .
F2S1 F 0.9998(3) 0.4107(3) 0.41452(13) 0.0810(8) Uani 1 1 d . . . . .
F3S1 F 0.9264(3) 0.5982(3) 0.44681(12) 0.1043(11) Uani 1 1 d . . . . .
O1S1 O 0.8865(2) 0.5145(2) 0.30716(11) 0.0349(5) Uani 1 1 d . . . . .
O2S1 O 1.1501(3) 0.4969(2) 0.30700(13) 0.0506(7) Uani 1 1 d . . . . .
O3S1 O 1.0582(3) 0.7063(2) 0.34211(16) 0.0702(9) Uani 1 1 d . . . . .
C1S C 1.0301(5) 0.5344(5) 0.4160(2) 0.0671(13) Uani 1 1 d . . . . .
S2 S 0.36672(9) 0.82610(7) 0.12870(5) 0.0325(2) Uani 1 1 d . . . . .
F1S2 F 0.3608(4) 0.7099(2) 0.00566(12) 0.0868(9) Uani 1 1 d . . . . .
F2S2 F 0.4928(3) 0.8886(2) 0.02827(12) 0.0825(9) Uani 1 1 d . . . . .
F3S2 F 0.2574(4) 0.8860(3) 0.01864(15) 0.1017(11) Uani 1 1 d . . . . .
O1S2 O 0.4932(3) 0.7593(2) 0.14175(12) 0.0437(6) Uani 1 1 d . . . . .
O2S2 O 0.3786(3) 0.9604(2) 0.15798(13) 0.0467(7) Uani 1 1 d . . . . .
O3S2 O 0.2278(3) 0.7556(2) 0.13247(14) 0.0520(7) Uani 1 1 d . . . . .
C2S C 0.3696(5) 0.8276(4) 0.0411(2) 0.0573(12) Uani 1 1 d . . . . .

loop_
_atom_site_aniso_label
_atom_site_aniso_U_11
_atom_site_aniso_U_22
_atom_site_aniso_U_33
_atom_site_aniso_U_23
_atom_site_aniso_U_13
_atom_site_aniso_U_12
Co1 0.0234(2) 0.0215(2) 0.0212(2) 0.00607(17) 0.00436(17) 0.00032(16)
P1 0.0306(5) 0.0150(4) 0.0208(4) 0.0028(3) 0.0078(3) 0.0014(3)
P2 0.0242(5) 0.0187(4) 0.0215(4) 0.0038(3) 0.0046(3) 0.0041(3)
N1 0.0223(14) 0.0158(12) 0.0286(14) 0.0022(11) 0.0035(11) 0.0042(10)
N2 0.055(2) 0.0171(12) 0.0289(15) 0.0069(11) 0.0242(14) 0.0037(12)
C1 0.053(2) 0.0173(15) 0.0228(16) 0.0063(13) 0.0124(16) 0.0017(14)
C2 0.071(3) 0.0236(17) 0.058(3) 0.0057(17) 0.038(2) 0.0097(18)
C3 0.110(4) 0.024(2) 0.100(4) 0.014(2) 0.069(3) 0.024(2)
C4 0.151(6) 0.022(2) 0.071(3) 0.006(2) 0.061(4) 0.020(3)
C5 0.130(5) 0.026(2) 0.054(3) 0.004(2) 0.008(3) -0.017(2)
C6 0.074(3) 0.0240(18) 0.041(2) 0.0023(16) 0.005(2) -0.0020(18)
C7 0.0241(18) 0.0231(15) 0.0289(17) 0.0025(13) 0.0075(14) 0.0062(13)
C8 0.0241(18) 0.0183(14) 0.0348(18) 0.0018(13) 0.0038(14) 0.0041(12)
C9 0.0198(17) 0.0227(15) 0.0247(16) 0.0014(13) 0.0063(13) 0.0050(12)
C10 0.0263(18) 0.0235(15) 0.0296(17) 0.0062(14) 0.0085(14) 0.0029(13)
C11 0.032(2) 0.0407(19) 0.0300(18) 0.0142(16) 0.0098(15) 0.0122(15)
C12 0.029(2) 0.044(2) 0.0281(18) 0.0028(16) -0.0055(15) 0.0029(15)
C13 0.041(2) 0.0293(17) 0.045(2) -0.0002(16) -0.0091(18) -0.0022(15)
C14 0.036(2) 0.0243(16) 0.0351(19) 0.0069(14) -0.0022(16) 0.0018(14)
C15 0.044(2) 0.0184(14) 0.0230(16) 0.0043(13) 0.0157(15) 0.0043(13)
C16 0.048(2) 0.0200(15) 0.0225(16) 0.0056(13) 0.0090(15) 0.0056(14)
C17 0.051(6) 0.033(4) 0.039(4) 0.020(4) 0.027(5) 0.014(5)
C18 0.062(5) 0.043(4) 0.030(4) 0.008(4) 0.015(4) -0.002(4)
C19 0.066(5) 0.059(4) 0.036(4) 0.007(3) 0.019(4) 0.005(4)
C20 0.065(6) 0.061(5) 0.050(5) 0.023(4) 0.032(4) 0.015(5)
C21 0.057(5) 0.064(5) 0.064(5) 0.035(4) 0.031(4) 0.012(4)
C22 0.049(5) 0.056(5) 0.061(5) 0.033(4) 0.026(4) 0.009(4)
C18B 0.053(4) 0.046(4) 0.026(3) 0.008(3) 0.005(3) -0.007(3)
C19B 0.060(4) 0.056(4) 0.027(3) 0.010(3) 0.005(3) -0.008(3)
C20B 0.060(5) 0.048(4) 0.034(4) 0.014(3) 0.027(3) -0.001(4)
C21B 0.065(4) 0.059(4) 0.053(4) 0.029(3) 0.035(3) 0.025(3)
C17B 0.050(5) 0.017(3) 0.029(3) 0.006(3) 0.025(4) 0.004(4)
C22B 0.052(4) 0.051(3) 0.048(4) 0.032(3) 0.034(3) 0.024(3)
C23 0.0262(18) 0.0234(15) 0.0254(16) 0.0099(13) 0.0085(14) 0.0082(13)
C24 0.032(2) 0.0236(16) 0.0374(19) 0.0058(14) 0.0042(16) 0.0078(14)
C25 0.051(3) 0.0215(16) 0.052(2) 0.0017(16) 0.014(2) 0.0113(16)
C26 0.047(3) 0.0312(19) 0.068(3) 0.0170(19) 0.027(2) 0.0213(17)
C27 0.027(2) 0.046(2) 0.078(3) 0.017(2) 0.007(2) 0.0121(17)
C28 0.032(2) 0.0282(17) 0.055(2) 0.0012(17) -0.0005(18) 0.0069(15)
C31 0.036(2) 0.096(3) 0.043(2) 0.041(2) 0.027(2) 0.034(2)
C32 0.048(3) 0.057(2) 0.038(2) 0.0177(19) 0.0064(19) -0.0258(19)
C33 0.062(3) 0.036(2) 0.042(2) 0.0244(18) 0.028(2) 0.0156(18)
C34 0.031(2) 0.085(3) 0.033(2) 0.039(2) 0.0022(17) -0.009(2)
C35 0.099(4) 0.033(2) 0.0226(19) 0.0052(16) 0.022(2) 0.004(2)
Cl1 0.079(3) 0.111(3) 0.116(4) 0.031(3) 0.016(2) 0.010(2)
Cl2 0.127(4) 0.107(3) 0.113(4) 0.008(3) 0.054(3) -0.019(3)
C41 0.156(16) 0.042(7) 0.094(11) -0.006(7) 0.031(11) 0.020(8)
S1 0.0351(6) 0.0516(6) 0.0371(5) 0.0015(4) -0.0024(4) -0.0028(4)
F1S1 0.064(2) 0.175(3) 0.0540(17) 0.0107(18) -0.0270(15) -0.0123(19)
F2S1 0.079(2) 0.102(2) 0.0678(18) 0.0452(17) -0.0110(15) -0.0062(16)
F3S1 0.082(2) 0.184(3) 0.0384(15) -0.0111(18) 0.0088(15) 0.031(2)
O1S1 0.0323(14) 0.0444(13) 0.0268(12) 0.0104(10) -0.0043(10) -0.0060(10)
O2S1 0.0359(16) 0.0660(17) 0.0510(17) 0.0090(14) 0.0084(13) 0.0127(13)
O3S1 0.062(2) 0.0473(16) 0.095(2) 0.0107(16) -0.0083(18) -0.0100(14)
C1S 0.049(3) 0.105(4) 0.042(3) 0.009(3) -0.011(2) -0.002(3)
S2 0.0298(5) 0.0239(4) 0.0466(5) 0.0132(4) 0.0054(4) 0.0035(3)
F1S2 0.150(3) 0.0546(15) 0.0460(15) 0.0026(12) 0.0012(16) -0.0292(16)
F2S2 0.115(2) 0.0762(17) 0.0554(16) 0.0257(13) 0.0171(16) -0.0381(16)
F3S2 0.115(3) 0.0818(18) 0.108(2) 0.0557(17) -0.061(2) -0.0124(17)
O1S2 0.0383(15) 0.0507(15) 0.0486(15) 0.0198(12) 0.0057(12) 0.0198(12)
O2S2 0.0462(17) 0.0259(12) 0.0668(18) 0.0056(12) 0.0068(14) 0.0019(11)
O3S2 0.0325(15) 0.0301(13) 0.096(2) 0.0149(13) 0.0198(15) 0.0005(11)
C2S 0.077(3) 0.041(2) 0.050(3) 0.017(2) -0.012(2) -0.019(2)

loop_
_atom_type_symbol
_atom_type_description
_atom_type_scat_dispersion_real
_atom_type_scat_dispersion_imag
_atom_type_scat_source
C C 0.0033 0.0016 'International Tables Vol C Tables 4.2.6.8 and 6.1.1.4'
H H 0.0000 0.0000 'International Tables Vol C Tables 4.2.6.8 and 6.1.1.4'
Cl Cl 0.1484 0.1585 'International Tables Vol C Tables 4.2.6.8 and 6.1.1.4'
Co Co 0.3494 0.9721 'International Tables Vol C Tables 4.2.6.8 and 6.1.1.4'
F F 0.0171 0.0103 'International Tables Vol C Tables 4.2.6.8 and 6.1.1.4'
N N 0.0061 0.0033 'International Tables Vol C Tables 4.2.6.8 and 6.1.1.4'
O O 0.0106 0.0060 'International Tables Vol C Tables 4.2.6.8 and 6.1.1.4'
P P 0.1023 0.0942 'International Tables Vol C Tables 4.2.6.8 and 6.1.1.4'
S S 0.1246 0.1234 'International Tables Vol C Tables 4.2.6.8 and 6.1.1.4'

loop_
_exptl_crystal_face_index_h
_exptl_crystal_face_index_k
_exptl_crystal_face_index_l
_exptl_crystal_face_perp_dist
_exptl_oxdiff_crystal_face_indexfrac_h
_exptl_oxdiff_crystal_face_indexfrac_k
_exptl_oxdiff_crystal_face_indexfrac_l
_exptl_oxdiff_crystal_face_x
_exptl_oxdiff_crystal_face_y
_exptl_oxdiff_crystal_face_z
0 0 1 0.0983 -0.0002 0.0002 1.0006 0.0343 0.0066 -0.0034
0 0 -1 0.0983 0.0002 -0.0002 -1.0006 -0.0343 -0.0066 0.0034
0 1 -1 0.1871 0.0006 1.0001 -1.0009 -0.0299 0.0544 0.0333
0 -1 1 0.1471 -0.0006 -1.0001 1.0009 0.0299 -0.0544 -0.0333
-1 0 0 0.2372 -1.0005 0.0000 -0.0015 0.0071 -0.0410 0.0665
1 0 0 0.2582 1.0005 -0.0000 0.0015 -0.0071 0.0410 -0.0665
1 1 -1 0.1998 1.0011 1.0001 -0.9994 -0.0370 0.0954 -0.0331
-1 1 0 0.2716 -1.0001 1.0003 -0.0018 0.0115 0.0199 0.0964
-1 -1 1 0.2164 -1.0011 -1.0001 0.9994 0.0370 -0.0954 0.0331
0 1 1 0.1495 0.0002 1.0005 1.0002 0.0387 0.0676 0.0265
1 1 2 0.1349 1.0006 1.0006 2.0023 0.0658 0.1152 -0.0434

loop_
_geom_angle_atom_site_label_1
_geom_angle_atom_site_label_2
_geom_angle_atom_site_label_3
_geom_angle
P2 Co1 P1 82.36(3)
C31 Co1 P1 160.87(11)
C31 Co1 P2 112.42(13)
C31 Co1 C32 39.15(15)
C31 Co1 C33 65.35(14)
C32 Co1 P1 124.94(12)
C32 Co1 P2 151.52(12)
C33 Co1 P1 95.55(10)
C33 Co1 P2 145.11(12)
C33 Co1 C32 38.08(14)
C34 Co1 P1 98.61(11)
C34 Co1 P2 106.12(12)
C34 Co1 C31 66.36(15)
C34 Co1 C32 65.41(15)
C34 Co1 C33 39.48(15)
C34 Co1 C35 40.39(15)
C35 Co1 P1 134.03(14)
C35 Co1 P2 90.28(11)
C35 Co1 C31 38.93(16)
C35 Co1 C32 65.41(15)
C35 Co1 C33 66.21(13)
O1S1 Co1 P1 89.19(7)
O1S1 Co1 P2 91.05(7)
O1S1 Co1 C31 102.12(14)
O1S1 Co1 C32 96.73(13)
O1S1 Co1 C33 123.81(13)
O1S1 Co1 C34 161.89(13)
O1S1 Co1 C35 136.46(16)
C1 P1 Co1 119.92(12)
C1 P1 C7 108.03(15)
C1 P1 C15 98.79(13)
C7 P1 Co1 112.01(10)
C7 P1 C15 103.98(15)
C15 P1 Co1 112.32(11)
C8 P2 Co1 112.92(9)
C16 P2 Co1 112.11(10)
C16 P2 C8 104.09(15)
C23 P2 Co1 116.54(10)
C23 P2 C8 108.54(14)
C23 P2 C16 101.36(13)
C8 N1 C7 115.3(2)
C9 N1 C7 112.0(2)
C9 N1 C8 115.0(2)
C15 N2 C17 111.5(9)
C16 N2 C15 115.0(3)
C16 N2 C17 119.6(9)
C17B N2 C15 110.3(6)
C17B N2 C16 109.0(5)
C2 C1 P1 119.6(3)
C6 C1 P1 120.0(3)
C6 C1 C2 120.0(3)
C1 C2 H2 119.8
C3 C2 C1 120.4(4)
C3 C2 H2 119.8
C2 C3 H3 120.0
C4 C3 C2 120.0(5)
C4 C3 H3 120.0
C3 C4 H4 119.9
C5 C4 C3 120.2(4)
C5 C4 H4 119.9
C4 C5 H5 119.2
C4 C5 C6 121.7(5)
C6 C5 H5 119.2
C1 C6 C5 117.7(4)
C1 C6 H6 121.1
C5 C6 H6 121.1
P1 C7 H7A 108.9
P1 C7 H7B 108.9
N1 C7 P1 113.2(2)
N1 C7 H7A 108.9
N1 C7 H7B 108.9
H7A C7 H7B 107.8
P2 C8 H8A 109.1
P2 C8 H8B 109.1
N1 C8 P2 112.5(2)
N1 C8 H8A 109.1
N1 C8 H8B 109.1
H8A C8 H8B 107.8
C10 C9 N1 118.6(3)
C14 C9 N1 123.3(3)
C14 C9 C10 118.1(3)
C9 C10 H10 119.4
C11 C10 C9 121.2(3)
C11 C10 H10 119.4
C10 C11 H11 119.6
C10 C11 C12 120.8(3)
C12 C11 H11 119.6
C11 C12 H12 120.8
C11 C12 C13 118.4(3)
C13 C12 H12 120.8
C12 C13 H13 119.4
C14 C13 C12 121.1(3)
C14 C13 H13 119.4
C9 C14 H14 119.8
C13 C14 C9 120.4(3)
C13 C14 H14 119.8
P1 C15 H15A 109.0
P1 C15 H15B 109.0
N2 C15 P1 113.13(19)
N2 C15 H15A 109.0
N2 C15 H15B 109.0
H15A C15 H15B 107.8
P2 C16 H16A 109.2
P2 C16 H16B 109.2
N2 C16 P2 112.0(2)
N2 C16 H16A 109.2
N2 C16 H16B 109.2
H16A C16 H16B 107.9
C18 C17 N2 115.4(13)
C18 C17 C22 123(2)
C22 C17 N2 121.2(16)
C17 C18 H18 120.7
C17 C18 C19 118.5(14)
C19 C18 H18 120.7
C18 C19 H19 120.5
C20 C19 C18 118.9(13)
C20 C19 H19 120.5
C19 C20 H20 118.9
C19 C20 C21 122.2(13)
C21 C20 H20 118.9
C20 C21 H21 120.1
C20 C21 C22 119.8(12)
C22 C21 H21 120.1
C17 C22 C21 117.3(15)
C17 C22 H22 121.4
C21 C22 H22 121.4
C19B C18B H18B 119.2
C17B C18B H18B 119.2
C17B C18B C19B 121.6(9)
C18B C19B H19B 120.3
C20B C19B C18B 119.4(8)
C20B C19B H19B 120.3
C19B C20B H20B 120.2
C21B C20B C19B 119.7(8)
C21B C20B H20B 120.2
C20B C21B H21B 120.0
C20B C21B C22B 120.0(7)
C22B C21B H21B 120.0
C18B C17B N2 127.4(8)
C22B C17B N2 115.0(10)
C22B C17B C18B 117.5(12)
C21B C22B H22B 119.2
C17B C22B C21B 121.7(9)
C17B C22B H22B 119.2
C24 C23 P2 121.9(2)
C24 C23 C28 120.3(3)
C28 C23 P2 117.8(2)
C23 C24 H24 120.2
C23 C24 C25 119.6(3)
C25 C24 H24 120.2
C24 C25 H25 120.0
C26 C25 C24 120.0(3)
C26 C25 H25 120.0
C25 C26 H26 119.7
C27 C26 C25 120.6(3)
C27 C26 H26 119.7
C26 C27 H27 119.7
C26 C27 C28 120.7(4)
C28 C27 H27 119.7
C23 C28 C27 118.9(3)
C23 C28 H28 120.6
C27 C28 H28 120.6
Co1 C31 H31 124.6
C32 C31 Co1 71.4(2)
C32 C31 H31 126.1
C35 C31 Co1 69.5(2)
C35 C31 H31 126.1
C35 C31 C32 107.9(3)
Co1 C32 H32 126.0
C31 C32 Co1 69.5(2)
C31 C32 H32 125.7
C33 C32 Co1 70.4(2)
C33 C32 C31 108.7(3)
C33 C32 H32 125.7
Co1 C33 H33 126.0
C32 C33 Co1 71.5(2)
C32 C33 H33 125.9
C32 C33 C34 108.1(3)
C34 C33 Co1 68.13(19)
C34 C33 H33 125.9
Co1 C34 H34 122.6
C33 C34 Co1 72.4(2)
C33 C34 H34 126.2
C33 C34 C35 107.5(4)
C35 C34 Co1 70.4(2)
C35 C34 H34 126.2
Co1 C35 H35 124.7
C31 C35 Co1 71.6(2)
C31 C35 C34 107.7(3)
C31 C35 H35 126.1
C34 C35 Co1 69.2(2)
C34 C35 H35 126.1
Cl1 C41 Cl2 113.5(7)
Cl1 C41 H41A 108.9
Cl1 C41 H41B 108.9
Cl2 C41 H41A 108.9
Cl2 C41 H41B 108.9
H41A C41 H41B 107.7
O1S1 S1 O3S1 113.33(16)
O1S1 S1 C1S 98.65(18)
O2S1 S1 O1S1 114.99(15)
O2S1 S1 O3S1 116.68(18)
O2S1 S1 C1S 105.1(2)
O3S1 S1 C1S 105.4(2)
S1 O1S1 Co1 130.89(14)
F1S1 C1S S1 110.1(4)
F1S1 C1S F3S1 107.4(4)
F2S1 C1S S1 110.9(3)
F2S1 C1S F1S1 109.4(4)
F2S1 C1S F3S1 108.7(4)
F3S1 C1S S1 110.3(3)
O1S2 S2 O2S2 115.66(15)
O1S2 S2 O3S2 114.10(14)
O1S2 S2 C2S 102.06(19)
O2S2 S2 C2S 103.03(17)
O3S2 S2 O2S2 115.84(15)
O3S2 S2 C2S 103.47(19)
F1S2 C2S S2 111.6(3)
F1S2 C2S F3S2 107.6(3)
F2S2 C2S S2 111.7(3)
F2S2 C2S F1S2 107.1(4)
F2S2 C2S F3S2 107.2(3)
F3S2 C2S S2 111.5(3)

loop_
_geom_bond_atom_site_label_1
_geom_bond_atom_site_label_2
_geom_bond_distance
Co1 P1 2.1932(9)
Co1 P2 2.1929(8)
Co1 C31 2.077(3)
Co1 C32 2.102(3)
Co1 C33 2.089(3)
Co1 C34 2.034(3)
Co1 C35 2.050(3)
Co1 O1S1 1.977(2)
P1 C1 1.809(3)
P1 C7 1.840(3)
P1 C15 1.842(3)
P2 C8 1.840(3)
P2 C16 1.832(3)
P2 C23 1.815(3)
N1 C7 1.471(3)
N1 C8 1.457(3)
N1 C9 1.437(4)
N2 C15 1.467(3)
N2 C16 1.456(4)
N2 C17 1.50(3)
N2 C17B 1.444(16)
C1 C2 1.387(5)
C1 C6 1.385(5)
C2 H2 0.9500
C2 C3 1.374(5)
C3 H3 0.9500
C3 C4 1.364(7)
C4 H4 0.9500
C4 C5 1.353(7)
C5 H5 0.9500
C5 C6 1.402(5)
C6 H6 0.9500
C7 H7A 0.9900
C7 H7B 0.9900
C8 H8A 0.9900
C8 H8B 0.9900
C9 C10 1.393(4)
C9 C14 1.391(4)
C10 H10 0.9500
C10 C11 1.368(4)
C11 H11 0.9500
C11 C12 1.380(4)
C12 H12 0.9500
C12 C13 1.390(5)
C13 H13 0.9500
C13 C14 1.373(4)
C14 H14 0.9500
C15 H15A 0.9900
C15 H15B 0.9900
C16 H16A 0.9900
C16 H16B 0.9900
C17 C18 1.32(2)
C17 C22 1.39(2)
C18 H18 0.9500
C18 C19 1.444(17)
C19 H19 0.9500
C19 C20 1.333(18)
C20 H20 0.9500
C20 C21 1.360(18)
C21 H21 0.9500
C21 C22 1.405(13)
C22 H22 0.9500
C18B H18B 0.9500
C18B C19B 1.386(10)
C18B C17B 1.385(15)
C19B H19B 0.9500
C19B C20B 1.374(12)
C20B H20B 0.9500
C20B C21B 1.369(12)
C21B H21B 0.9500
C21B C22B 1.384(9)
C17B C22B 1.365(13)
C22B H22B 0.9500
C23 C24 1.378(4)
C23 C28 1.387(4)
C24 H24 0.9500
C24 C25 1.394(4)
C25 H25 0.9500
C25 C26 1.372(5)
C26 H26 0.9500
C26 C27 1.355(5)
C27 H27 0.9500
C27 C28 1.399(4)
C28 H28 0.9500
C31 H31 0.9500
C31 C32 1.400(5)
C31 C35 1.375(6)
C32 H32 0.9500
C32 C33 1.367(5)
C33 H33 0.9500
C33 C34 1.393(5)
C34 H34 0.9500
C34 C35 1.410(5)
C35 H35 0.9500
Cl1 C41 1.700(15)
Cl2 C41 1.775(14)
C41 H41A 0.9900
C41 H41B 0.9900
S1 O1S1 1.458(2)
S1 O2S1 1.412(2)
S1 O3S1 1.460(3)
S1 C1S 1.794(5)
F1S1 C1S 1.331(5)
F2S1 C1S 1.319(5)
F3S1 C1S 1.337(5)
S2 O1S2 1.431(2)
S2 O2S2 1.440(2)
S2 O3S2 1.437(2)
S2 C2S 1.815(4)
F1S2 C2S 1.324(4)
F2S2 C2S 1.322(5)
F3S2 C2S 1.330(5)

loop_
_geom_torsion_atom_site_label_1
_geom_torsion_atom_site_label_2
_geom_torsion_atom_site_label_3
_geom_torsion_atom_site_label_4
_geom_torsion
Co1 P1 C1 C2 158.2(2)
Co1 P1 C1 C6 -28.5(3)
Co1 P1 C7 N1 12.9(2)
Co1 P1 C15 N2 -67.9(2)
Co1 P2 C8 N1 -9.5(2)
Co1 P2 C16 N2 71.3(2)
Co1 P2 C23 C24 -137.1(2)
Co1 P2 C23 C28 46.0(3)
Co1 C31 C32 C33 -59.7(3)
Co1 C31 C35 C34 60.0(2)
Co1 C32 C33 C34 -58.5(2)
Co1 C33 C34 C35 -62.0(2)
Co1 C34 C35 C31 -61.5(3)
P1 C1 C2 C3 173.8(3)
P1 C1 C6 C5 -173.2(3)
P2 C23 C24 C25 -177.8(2)
P2 C23 C28 C27 177.0(3)
N1 C9 C10 C11 -178.9(3)
N1 C9 C14 C13 179.7(3)
N2 C17 C18 C19 -173.1(12)
N2 C17 C22 C21 174.1(13)
N2 C17B C22B C21B 179.9(8)
C1 P1 C7 N1 147.1(2)
C1 P1 C15 N2 164.6(2)
C1 C2 C3 C4 -1.8(6)
C2 C1 C6 C5 0.1(5)
C2 C3 C4 C5 2.4(7)
C3 C4 C5 C6 -1.9(7)
C4 C5 C6 C1 0.6(6)
C6 C1 C2 C3 0.5(5)
C7 P1 C1 C2 28.2(3)
C7 P1 C1 C6 -158.5(3)
C7 P1 C15 N2 53.4(3)
C7 N1 C8 P2 -64.9(3)
C7 N1 C9 C10 61.4(3)
C7 N1 C9 C14 -118.7(3)
C8 P2 C16 N2 -51.0(2)
C8 P2 C23 C24 -8.3(3)
C8 P2 C23 C28 174.8(3)
C8 N1 C7 P1 63.3(3)
C8 N1 C9 C10 -164.5(3)
C8 N1 C9 C14 15.4(4)
C9 N1 C7 P1 -162.8(2)
C9 N1 C8 P2 162.5(2)
C9 C10 C11 C12 -1.4(5)
C10 C9 C14 C13 -0.4(5)
C10 C11 C12 C13 0.8(5)
C11 C12 C13 C14 0.0(5)
C12 C13 C14 C9 -0.2(5)
C14 C9 C10 C11 1.2(5)
C15 P1 C1 C2 -79.7(3)
C15 P1 C1 C6 93.6(3)
C15 P1 C7 N1 -108.6(2)
C15 N2 C16 P2 -65.8(3)
C15 N2 C17 C18 -72.0(18)
C15 N2 C17 C22 113.9(17)
C15 N2 C17B C18B -93.4(12)
C15 N2 C17B C22B 83.3(10)
C16 P2 C8 N1 112.3(2)
C16 P2 C23 C24 100.9(3)
C16 P2 C23 C28 -76.0(3)
C16 N2 C15 P1 64.5(3)
C16 N2 C17 C18 66(2)
C16 N2 C17 C22 -107.7(16)
C16 N2 C17B C18B 33.8(13)
C16 N2 C17B C22B -149.6(8)
C17 N2 C15 P1 -155.1(8)
C17 N2 C16 P2 157.2(9)
C17 C18 C19 C20 -2(2)
C18 C17 C22 C21 1(3)
C18 C19 C20 C21 2(2)
C19 C20 C21 C22 -1(2)
C20 C21 C22 C17 -1(2)
C22 C17 C18 C19 1(3)
C18B C19B C20B C21B -1.3(12)
C18B C17B C22B C21B -3.1(16)
C19B C18B C17B N2 -179.7(9)
C19B C18B C17B C22B 3.7(15)
C19B C20B C21B C22B 2.0(13)
C20B C21B C22B C17B 0.3(14)
C17B N2 C15 P1 -171.8(5)
C17B N2 C16 P2 169.8(5)
C17B C18B C19B C20B -1.6(13)
C23 P2 C8 N1 -140.3(2)
C23 P2 C16 N2 -163.7(2)
C23 C24 C25 C26 1.3(5)
C24 C23 C28 C27 0.1(5)
C24 C25 C26 C27 -0.7(6)
C25 C26 C27 C28 -0.3(6)
C26 C27 C28 C23 0.6(6)
C28 C23 C24 C25 -1.0(5)
C31 C32 C33 Co1 59.1(2)
C31 C32 C33 C34 0.6(4)
C32 C31 C35 Co1 -61.4(2)
C32 C31 C35 C34 -1.4(4)
C32 C33 C34 Co1 60.6(2)
C32 C33 C34 C35 -1.5(4)
C33 C34 C35 Co1 63.3(2)
C33 C34 C35 C31 1.8(4)
C35 C31 C32 Co1 60.2(3)
C35 C31 C32 C33 0.5(4)
O1S1 S1 C1S F1S1 179.5(3)
O1S1 S1 C1S F2S1 58.3(3)
O1S1 S1 C1S F3S1 -62.1(4)
O2S1 S1 O1S1 Co1 -66.8(2)
O2S1 S1 C1S F1S1 60.6(4)
O2S1 S1 C1S F2S1 -60.7(4)
O2S1 S1 C1S F3S1 178.9(3)
O3S1 S1 O1S1 Co1 71.0(2)
O3S1 S1 C1S F1S1 -63.3(4)
O3S1 S1 C1S F2S1 175.5(3)
O3S1 S1 C1S F3S1 55.1(4)
C1S S1 O1S1 Co1 -178.0(2)
O1S2 S2 C2S F1S2 59.2(4)
O1S2 S2 C2S F2S2 -60.6(3)
O1S2 S2 C2S F3S2 179.5(3)
O2S2 S2 C2S F1S2 179.4(3)
O2S2 S2 C2S F2S2 59.6(3)
O2S2 S2 C2S F3S2 -60.2(3)
O3S2 S2 C2S F1S2 -59.5(4)
O3S2 S2 C2S F2S2 -179.3(3)
O3S2 S2 C2S F3S2 60.8(3)
